data_4061013
loop_
_publ_author_name
'Sun, Yi'
'Chan, Hoi-Shan'
'Dixneuf, Pierre H.'
'Xie, Zuowei'

_publ_section_title
;
 Synthesis, Structural Characterization, Ligand Displacement Reaction, and
 Electrochemical Property of Ruthenium Complexes Incorporating Linked
 Cyclopentadienyl-Carboranyl Ligands
;
_journal_coden_ASTM ORGND7
_journal_issue 24
_journal_name_full Organometallics
_journal_page_first 5864
_journal_page_last 5872
_journal_paper_doi 10.1021/om0493816
_journal_volume 23
_journal_year 2004
_chemical_formula_sum 'C24 H32 B10 Ru'
_chemical_formula_weight 529.67
_space_group_IT_number 62
_symmetry_cell_setting orthorhombic
_symmetry_space_group_name_Hall '-P 2ac 2n'
_symmetry_space_group_name_H-M 'P n m a'
_cell_angle_alpha 90.00
_cell_angle_beta 90.00
_cell_angle_gamma 90.00
_cell_formula_units_Z 4
_cell_length_a 10.219(2)
_cell_length_b 11.867(2)
_cell_length_c 20.697(4)
_cell_measurement_temperature 293(2)
_cell_volume 2509.8(9)
_diffrn_ambient_temperature 293(2)
_exptl_crystal_density_diffrn 1.402
_cod_depositor_comments
;
The following automatic conversions were performed:
'_symmetry_cell_setting' value 'ORTHORHOMBIC' changed to 'orthorhombic'
according to '/home/saulius/struct/CIF-dictionaries/cif_core.dic'
dictionary named 'cif_core.dic' version 2.4.1 from 2010-06-29.

Automatic conversion script
Id: cif_fix_enum 1527 2010-12-29 10:47:43Z saulius 
;
_cod_database_code 4061013

loop_
_symmetry_equiv_pos_as_xyz
'x, y, z'
'-x+1/2, -y, z+1/2'
'-x, y+1/2, -z'
'x+1/2, -y+1/2, -z+1/2'
'-x, -y, -z'
'x-1/2, y, -z-1/2'
'x, -y-1/2, z'
'-x-1/2, y-1/2, z-1/2'

loop_
_atom_site_label
_atom_site_type_symbol
_atom_site_fract_x
_atom_site_fract_y
_atom_site_fract_z
_atom_site_U_iso_or_equiv
_atom_site_adp_type
_atom_site_occupancy
_atom_site_symmetry_multiplicity
_atom_site_calc_flag
_atom_site_refinement_flags
_atom_site_disorder_assembly
_atom_site_disorder_group
Ru1 Ru 0.39095(3) 0.2500 0.409682(13) 0.0457(2) Uani 1 2 d S . .
C1 C 0.1026(4) 0.2500 0.4796(2) 0.0554(10) Uani 1 2 d S . .
C2 C 0.2690(4) 0.2500 0.49893(18) 0.0508(9) Uani 1 2 d S . .
C11 C 0.0713(6) 0.2500 0.40808(19) 0.0652(12) Uani 1 2 d S . .
H11A H 0.0195 0.1839 0.3978 0.078 Uiso 0.50 1 calc PR . .
H11B H 0.0195 0.3161 0.3978 0.078 Uiso 0.50 1 calc PR . .
C12 C 0.1932(4) 0.2500 0.36735(19) 0.0567(9) Uani 1 2 d S . .
C13 C 0.2538(3) 0.1512(3) 0.33875(13) 0.0594(7) Uani 1 1 d . . .
C14 C 0.2234(4) 0.0341(3) 0.34228(16) 0.0722(9) Uani 1 1 d . . .
H14A H 0.1561 0.0080 0.3686 0.087 Uiso 1 1 calc R . .
C15 C 0.2964(4) -0.0390(3) 0.30572(19) 0.0885(11) Uani 1 1 d . . .
H15A H 0.2778 -0.1156 0.3077 0.106 Uiso 1 1 calc R . .
C16 C 0.3990(5) -0.0017(4) 0.2651(2) 0.0935(14) Uani 1 1 d . . .
H16A H 0.4455 -0.0542 0.2410 0.112 Uiso 1 1 calc R . .
C17 C 0.4313(5) 0.1094(4) 0.26058(16) 0.0826(10) Uani 1 1 d . . .
H17A H 0.4993 0.1328 0.2339 0.099 Uiso 1 1 calc R . .
C18 C 0.3583(3) 0.1893(3) 0.29776(14) 0.0635(8) Uani 1 1 d . . .
C19 C 0.5990(4) 0.1858(4) 0.5178(2) 0.0822(11) Uani 1 1 d . . .
H19A H 0.6882 0.1595 0.5124 0.099 Uiso 1 1 calc R . .
H19B H 0.5682 0.1595 0.5595 0.099 Uiso 1 1 calc R . .
C20 C 0.5150(3) 0.1342(3) 0.46554(15) 0.0645(8) Uani 1 1 d . . .
H20A H 0.4701 0.0651 0.4789 0.077 Uiso 1 1 calc R . .
C21 C 0.5543(5) 0.1340(4) 0.40050(17) 0.0789(11) Uani 1 1 d . . .
H21A H 0.5315 0.0643 0.3778 0.095 Uiso 1 1 calc R . .
C22 C 0.6786(5) 0.1873(5) 0.3761(3) 0.130(2) Uani 1 1 d . . .
H22A H 0.7508 0.1613 0.4026 0.155 Uiso 1 1 calc R . .
H22B H 0.6942 0.1613 0.3323 0.155 Uiso 1 1 calc R . .
B3 B 0.1716(4) 0.1313(3) 0.51007(17) 0.0612(9) Uani 1 1 d . . .
H3 H 0.1887 0.0544 0.4816 0.073 Uiso 1 1 calc R . .
B4 B 0.0085(4) 0.1748(4) 0.5324(2) 0.0755(11) Uani 1 1 d . . .
H4 H -0.0791 0.1261 0.5193 0.091 Uiso 1 1 calc R . .
B5 B 0.2808(5) 0.1752(4) 0.57101(17) 0.0709(10) Uani 1 1 d . . .
H5 H 0.3684 0.1262 0.5838 0.085 Uiso 1 1 calc R . .
B6 B 0.1210(5) 0.1288(5) 0.59243(19) 0.0812(15) Uani 1 1 d . . .
H6 H 0.1056 0.0492 0.6186 0.097 Uiso 1 1 calc R . .
B7 B 0.0220(7) 0.2500 0.6067(3) 0.0847(19) Uani 1 2 d S . .
H7 H -0.0574 0.2500 0.6426 0.102 Uiso 1 2 calc SR . .
B8 B 0.1870(8) 0.2500 0.6306(3) 0.0875(19) Uani 1 2 d S . .
H8 H 0.2137 0.2500 0.6820 0.105 Uiso 1 2 calc SR . .

loop_
_atom_site_aniso_label
_atom_site_aniso_U_11
_atom_site_aniso_U_22
_atom_site_aniso_U_33
_atom_site_aniso_U_23
_atom_site_aniso_U_13
_atom_site_aniso_U_12
Ru1 0.0469(3) 0.0452(3) 0.0449(3) 0.000 -0.00046(10) 0.000
C1 0.045(3) 0.058(2) 0.063(2) 0.000 0.0070(16) 0.000
C2 0.056(3) 0.048(2) 0.0480(19) 0.000 -0.0003(15) 0.000
C11 0.049(3) 0.082(3) 0.065(3) 0.000 -0.0025(18) 0.000
C12 0.052(3) 0.069(2) 0.050(2) 0.000 -0.0058(17) 0.000
C13 0.061(2) 0.0688(19) 0.0489(14) -0.0074(12) -0.0084(12) -0.0034(13)
C14 0.080(3) 0.071(2) 0.0657(19) -0.0146(15) -0.0072(15) -0.0150(16)
C15 0.113(3) 0.070(2) 0.082(2) -0.0253(19) -0.004(2) -0.007(2)
C16 0.121(4) 0.090(3) 0.070(2) -0.030(2) 0.004(2) 0.012(2)
C17 0.094(3) 0.097(3) 0.0567(18) -0.0138(17) 0.0138(18) 0.004(2)
C18 0.069(2) 0.077(2) 0.0451(14) -0.0057(13) 0.0010(13) 0.0003(15)
C19 0.067(3) 0.098(3) 0.081(2) 0.014(2) -0.0214(16) 0.0087(17)
C20 0.067(2) 0.0576(16) 0.0688(18) 0.0049(13) -0.0093(14) 0.0170(14)
C21 0.079(3) 0.082(2) 0.076(2) -0.0024(17) -0.0002(17) 0.034(2)
C22 0.074(3) 0.186(6) 0.128(4) 0.039(4) 0.038(3) 0.049(3)
B3 0.068(3) 0.0531(17) 0.0630(18) 0.0046(14) 0.0131(16) -0.0043(16)
B4 0.068(3) 0.077(3) 0.081(3) 0.003(2) 0.0251(19) -0.0082(18)
B5 0.086(3) 0.077(3) 0.0495(17) 0.0121(17) 0.0054(17) 0.007(2)
B6 0.103(4) 0.076(3) 0.065(3) 0.0129(17) 0.0258(19) -0.002(2)
B7 0.092(5) 0.087(4) 0.074(3) 0.000 0.033(3) 0.000
B8 0.120(6) 0.095(4) 0.048(3) 0.000 0.017(3) 0.000

loop_
_geom_bond_atom_site_label_1
_geom_bond_atom_site_label_2
_geom_bond_distance
_geom_bond_site_symmetry_2
_geom_bond_publ_flag
Ru1 C21 2.172(4) 7_565 ?
Ru1 C21 2.172(4) . ?
Ru1 C20 2.198(3) 7_565 ?
Ru1 C20 2.198(3) . ?
Ru1 C12 2.202(4) . ?
Ru1 C2 2.228(4) . ?
Ru1 C13 2.344(3) . ?
Ru1 C13 2.344(3) 7_565 ?
Ru1 C18 2.449(3) . ?
Ru1 C18 2.449(3) 7_565 ?
C1 C11 1.514(6) . ?
C1 B3 1.697(4) 7_565 ?
C1 B3 1.697(4) . ?
C1 B4 1.707(5) 7_565 ?
C1 B4 1.707(5) . ?
C1 C2 1.747(6) . ?
C2 B5 1.740(5) 7_565 ?
C2 B5 1.740(5) . ?
C2 B3 1.741(4) . ?
C2 B3 1.741(4) 7_565 ?
C11 C12 1.504(7) . ?
C12 C13 1.451(4) 7_565 ?
C12 C13 1.451(4) . ?
C13 C14 1.426(5) . ?
C13 C18 1.437(5) . ?
C14 C15 1.372(5) . ?
C15 C16 1.415(6) . ?
C16 C17 1.362(6) . ?
C17 C18 1.431(5) . ?
C18 C18 1.441(7) 7_565 ?
C19 C20 1.510(5) . ?
C19 C19 1.524(8) 7_565 ?
C20 C21 1.405(5) . ?
C21 C22 1.506(7) . ?
C22 C22 1.489(11) 7_565 ?
B3 B5 1.763(6) . ?
B3 B6 1.782(5) . ?
B3 B4 1.805(6) . ?
B4 B6 1.779(7) . ?
B4 B4 1.784(9) 7_565 ?
B4 B7 1.784(7) . ?
B5 B5 1.775(9) 7_565 ?
B5 B6 1.780(7) . ?
B5 B8 1.796(6) . ?
B6 B8 1.774(7) . ?
B6 B7 1.783(7) . ?
B7 B8 1.756(12) . ?
B7 B6 1.783(7) 7_565 ?
B7 B4 1.784(7) 7_565 ?
B8 B6 1.774(7) 7_565 ?
B8 B5 1.796(7) 7_565 ?
